data_2200420
loop_
_publ_author_name
'H\'ector Novoa de Armas'
'Peeters, Oswald M.'
'Blaton, Norbert M.'
'De Ranter, Camiel J.'
'Xu\'arez Marill, Lisbet'

_publ_section_title
;
2-(4-Methoxyphenyl)aminobenzoic acid
;
_journal_name_full 'Acta Crystallographica, Section E'
_journal_page_first o638
_journal_page_last o640
_journal_paper_doi 10.1107/S1600536801010364
_journal_volume 57
_journal_year 2001
_chemical_formula_iupac 'C14 H13 N1 O3'
_chemical_formula_moiety 'C14 H13 N1 O3'
_chemical_formula_sum 'C14 H13 N O3'
_chemical_formula_weight 243.25
_space_group_IT_number 7
_symmetry_cell_setting monoclinic
_symmetry_space_group_name_Hall 'P -2yc'
_symmetry_space_group_name_H-M 'P 1 c 1'
_cell_angle_alpha 90.00000
_cell_angle_beta 107.160(5)
_cell_angle_gamma 90.00000
_cell_formula_units_Z 8
_cell_length_a 12.6506(6)
_cell_length_b 10.1894(5)
_cell_length_c 19.8565(12)
_cell_measurement_temperature 293
_cell_volume 2445.6(2)
_exptl_crystal_density_diffrn 1.321
_cod_depositor_comments
;
The following automatic conversions were performed:
'_symmetry_cell_setting' value 'Monoclinic' changed to 'monoclinic'
according to '/home/saulius/struct/CIF-dictionaries/cif_core.dic'
dictionary named 'cif_core.dic' version 2.4.1 from 2010-06-29.

Automatic conversion script
Id: cif_fix_enum 1527 2010-12-29 10:47:43Z saulius 
;
_cod_original_sg_symbol_H-M 'P c'
_cod_database_code 2200420

loop_
_symmetry_equiv_pos_as_xyz
X,Y,Z
X,-Y,1/2+Z

loop_
_atom_site_aniso_label
_atom_site_aniso_U_11
_atom_site_aniso_U_22
_atom_site_aniso_U_33
_atom_site_aniso_U_12
_atom_site_aniso_U_13
_atom_site_aniso_U_23
O8 .047(3) .057(3) .070(4) -.014(3) .019(3) -.025(3)
O9 .057(3) .041(3) .065(3) -.011(3) .029(3) -.019(3)
O17 .046(3) .082(4) .076(4) -.008(3) .020(3) .017(3)
N10 .045(4) .050(4) .073(4) -.011(3) .023(3) -.019(3)
C1 .042(4) .032(4) .041(4) -.007(3) .016(3) .002(3)
C2 .049(4) .048(4) .034(3) -.006(4) .015(3) .001(3)
C3 .050(4) .037(4) .045(4) -.008(3) .009(3) -.012(3)
C4 .066(6) .043(4) .046(4) .005(4) .011(4) -.009(3)
C5 .069(6) .048(5) .056(5) .002(4) .032(4) -.012(4)
C6 .056(5) .038(4) .063(5) .008(4) .035(4) -.001(3)
C7 .038(4) .040(4) .044(4) -.001(4) .008(3) .007(3)
C11 .052(5) .036(4) .053(4) -.006(3) .016(4) -.009(3)
C12 .053(4) .066(4) .035(3) .003(3) .008(3) -.004(3)
C13 .054(4) .073(5) .042(3) .006(4) .017(3) .000(3)
C14 .031(4) .051(4) .052(4) .010(3) .011(3) .015(3)
C15 .046(4) .043(4) .042(3) .000(3) .001(3) .005(3)
C16 .054(4) .040(3) .043(3) -.003(3) .019(3) .002(3)
C18 .059(5) .123(7) .100(6) .011(5) .046(5) .047(6)
O28 .052(3) .045(3) .060(3) .005(3) .015(3) .014(2)
O29 .049(3) .043(3) .053(3) .002(3) .009(3) .011(2)
O37 .047(3) .071(4) .090(4) .005(3) .022(3) -.007(3)
N30 .053(4) .042(4) .066(4) .006(3) .013(3) .016(3)
C21 .060(5) .032(4) .037(3) .002(4) .012(3) -.003(3)
C22 .048(4) .029(4) .046(4) .001(3) .004(4) .000(3)
C23 .054(5) .043(4) .062(5) .010(4) .012(4) .012(3)
C24 .079(7) .054(5) .048(5) .017(5) .017(5) .011(4)
C25 .077(7) .050(5) .051(4) -.012(5) .021(5) .008(4)
C26 .053(5) .047(4) .045(4) .007(4) .012(3) .000(3)
C27 .055(5) .030(4) .039(4) .008(4) .015(3) .003(3)
C31 .042(4) .049(4) .045(4) .009(4) .008(3) .015(3)
C32 .052(4) .035(4) .088(5) -.005(3) .020(4) -.007(3)
C33 .071(5) .040(4) .094(5) .011(4) .030(4) -.005(4)
C34 .055(5) .046(5) .060(5) .003(4) .017(4) .010(4)
C35 .053(4) .049(4) .058(4) -.012(3) .008(3) .004(3)
C36 .058(4) .039(4) .043(3) -.006(3) .010(3) .003(3)
C38 .066(5) .092(7) .116(7) .016(5) .047(5) -.009(5)
O48 .046(3) .052(3) .061(3) -.014(3) .015(3) -.021(2)
O49 .051(3) .044(3) .062(3) -.011(3) .021(3) -.017(3)
O57 .050(4) .063(4) .089(4) -.007(3) .021(3) .005(3)
N50 .049(4) .047(4) .086(5) -.012(3) .025(4) -.020(4)
C41 .038(4) .039(4) .043(4) -.009(3) .015(3) -.004(3)
C42 .050(5) .035(4) .048(4) -.006(4) .020(4) -.005(3)
C43 .060(5) .050(5) .042(4) -.009(4) .007(4) -.011(3)
C44 .072(6) .039(4) .048(4) .002(4) .020(4) -.016(4)
C45 .060(6) .048(5) .053(4) -.002(4) .027(4) -.003(4)
C46 .050(4) .044(4) .052(4) .000(4) .018(4) -.001(3)
C47 .042(4) .037(4) .044(4) -.001(3) .014(3) .001(3)
C51 .048(5) .035(4) .057(4) -.005(4) .019(4) -.008(3)
C52 .052(4) .047(4) .096(6) .003(4) .025(4) -.002(4)
C53 .052(4) .044(4) .086(5) -.003(3) .023(4) -.001(3)
C54 .036(4) .048(4) .050(4) .002(3) .012(3) .005(3)
C55 .049(4) .046(4) .058(4) .002(3) .009(3) .010(3)
C56 .056(4) .037(4) .062(4) -.005(3) .008(3) -.003(3)
C58 .067(5) .081(6) .109(7) -.022(5) .024(5) -.003(5)
O68 .052(3) .048(3) .055(3) .005(3) .015(3) .010(2)
O69 .045(3) .042(3) .058(3) .003(3) .011(3) .011(2)
O77 .042(3) .079(4) .081(4) .002(3) .019(3) -.007(3)
N70 .052(4) .043(4) .076(4) .012(3) .023(4) .027(3)
C61 .053(5) .028(4) .037(3) -.003(3) .013(3) -.002(3)
C62 .051(5) .025(4) .051(4) -.002(3) .012(4) .002(3)
C63 .051(5) .049(5) .063(5) .003(4) .019(4) .010(4)
C64 .063(6) .045(4) .051(4) .012(4) .021(4) .011(4)
C65 .059(5) .049(4) .054(4) -.007(4) .021(4) .011(4)
C66 .050(4) .044(4) .044(4) .009(4) .012(3) .004(3)
C67 .051(5) .032(4) .044(4) .009(4) .014(4) -.004(3)
C71 .046(4) .049(4) .040(4) .001(4) .009(3) .012(3)
C72 .052(4) .056(4) .051(4) .001(3) .007(3) .008(3)
C73 .053(4) .070(4) .047(3) .008(4) .016(3) -.005(3)
C74 .055(5) .041(4) .056(5) -.003(4) .011(4) .001(4)
C75 .040(3) .053(4) .046(3) -.005(3) .008(3) -.003(3)
C76 .054(4) .045(3) .041(3) -.005(3) .010(3) .001(3)
C78 .068(5) .109(7) .108(7) -.002(5) .046(5) -.033(6)

loop_
_atom_site_label
_atom_site_fract_x
_atom_site_fract_y
_atom_site_fract_z
_atom_site_U_iso_or_equiv
_atom_site_thermal_displace_type
_atom_site_occupancy
_atom_site_type_symbol
O8 -.1675(5) -.2522(6) .9062(3) .0576(19) Uani 1.000 O
O9 .0010(5) -.2921(5) .8998(3) .0520(17) Uani 1.000 O
O17 .5920(5) .0251(6) .9857(3) .068(2) Uani 1.000 O
N10 .1637(5) -.1329(6) .9690(4) .055(2) Uani 1.000 N
C1 -.0252(6) -.1262(6) .9783(3) .038(2) Uani 1.000 C
C2 .0869(7) -.0779(7) .9988(4) .043(2) Uani 1.000 C
C3 .1133(7) .0269(7) 1.0487(4) .045(2) Uani 1.000 C
C4 .0360(7) .0802(7) 1.0740(4) .053(3) Uani 1.000 C
C5 -.0707(8) .0335(8) 1.0555(4) .055(3) Uani 1.000 C
C6 -.1007(7) -.0680(7) 1.0090(4) .049(3) Uani 1.000 C
C7 -.0599(7) -.2298(7) .9260(4) .042(2) Uani 1.000 C
C11 .2732(7) -.0905(7) .9774(4) .047(3) Uani 1.000 C
C12 .3026(6) -.0812(6) .9131(3) .052(2) Uani 1.000 C
C13 .4084(6) -.0458(7) .9151(3) .056(2) Uani 1.000 C
C14 .4839(6) -.0146(7) .9789(4) .045(2) Uani 1.000 C
C15 .4543(5) -.0226(6) 1.0394(3) .046(2) Uani 1.000 C
C16 .3493(6) -.0596(6) 1.0380(3) .0447(19) Uani 1.000 C
C18 .6217(7) .0472(9) .9230(5) .089(3) Uani 1.000 C
O28 .9406(5) .0036(5) 1.3105(3) .0527(17) Uani 1.000 O
O29 .7693(4) -.0515(5) 1.3102(3) .0496(17) Uani 1.000 O
O37 .1828(5) .2495(6) 1.2364(4) .069(2) Uani 1.000 O
N30 .6029(6) .0958(6) 1.2331(3) .055(2) Uani 1.000 N
C21 .7921(7) .1228(7) 1.2360(4) .043(2) Uani 1.000 C
C22 .6814(7) .1610(7) 1.2109(4) .043(2) Uani 1.000 C
C23 .6510(7) .2591(7) 1.1603(5) .054(3) Uani 1.000 C
C24 .7303(8) .3202(8) 1.1355(4) .061(3) Uani 1.000 C
C25 .8408(8) .2856(8) 1.1617(5) .059(3) Uani 1.000 C
C26 .8696(7) .1887(7) 1.2117(4) .049(3) Uani 1.000 C
C27 .8321(7) .0188(7) 1.2881(4) .041(3) Uani 1.000 C
C31 .4971(6) .1431(7) 1.2336(4) .046(2) Uani 1.000 C
C32 .4750(6) .2707(6) 1.2418(4) .058(3) Uani 1.000 C
C33 .3698(7) .3120(7) 1.2419(4) .067(3) Uani 1.000 C
C34 .2861(8) .2213(8) 1.2347(5) .054(3) Uani 1.000 C
C35 .3080(6) .0912(6) 1.2248(3) .055(2) Uani 1.000 C
C36 .4113(6) .0500(6) 1.2235(3) .048(2) Uani 1.000 C
C38 .1600(7) .3800(8) 1.2525(5) .087(4) Uani 1.000 C
O48 -.1754(4) .2507(5) .8959(3) .0532(17) Uani 1.000 O
O49 -.0049(5) .1977(5) .8979(3) .0514(17) Uani 1.000 O
O57 .5815(5) .5101(6) .9763(4) .067(2) Uani 1.000 O
N50 .1610(6) .3467(6) .9746(4) .060(3) Uani 1.000 N
C41 -.0328(6) .3711(7) .9723(4) .039(2) Uani 1.000 C
C42 .0818(7) .4063(7) .9983(4) .043(3) Uani 1.000 C
C43 .1081(8) .5060(7) 1.0510(4) .052(3) Uani 1.000 C
C44 .0311(8) .5673(7) 1.0735(4) .053(3) Uani 1.000 C
C45 -.0803(8) .5336(8) 1.0477(4) .051(3) Uani 1.000 C
C46 -.1111(7) .4350(7) .9986(4) .048(2) Uani 1.000 C
C47 -.0670(7) .2662(7) .9204(4) .041(2) Uani 1.000 C
C51 .2681(7) .3956(7) .9819(4) .046(3) Uani 1.000 C
C52 .2865(6) .5259(7) .9671(4) .064(3) Uani 1.000 C
C53 .3909(6) .5692(6) .9660(4) .060(3) Uani 1.000 C
C54 .4753(6) .4786(7) .9787(4) .045(2) Uani 1.000 C
C55 .4579(6) .3503(6) .9899(3) .052(2) Uani 1.000 C
C56 .3541(6) .3096(6) .9917(4) .054(2) Uani 1.000 C
C58 .6019(7) .6403(7) .9594(5) .086(3) Uani 1.000 C
O68 .9411(5) .4901(5) 1.3087(3) .0518(17) Uani 1.000 O
O69 .7720(4) .4446(5) 1.3161(3) .0492(17) Uani 1.000 O
O77 .1817(5) .7652(6) 1.2270(4) .067(2) Uani 1.000 O
N70 .6069(6) .5983(6) 1.2426(4) .056(2) Uani 1.000 N
C61 .7927(7) .6130(6) 1.2369(4) .039(2) Uani 1.000 C
C62 .6837(7) .6572(6) 1.2162(4) .043(3) Uani 1.000 C
C63 .6551(7) .7581(8) 1.1689(5) .054(3) Uani 1.000 C
C64 .7332(7) .8154(7) 1.1407(4) .052(3) Uani 1.000 C
C65 .8424(8) .7721(8) 1.1622(5) .053(3) Uani 1.000 C
C66 .8689(7) .6719(7) 1.2095(4) .046(2) Uani 1.000 C
C67 .8330(7) .5093(7) 1.2906(4) .042(3) Uani 1.000 C
C71 .5011(6) .6442(7) 1.2412(4) .046(2) Uani 1.000 C
C72 .4702(6) .6587(6) 1.2992(3) .055(2) Uani 1.000 C
C73 .3650(6) .6975(7) 1.2988(3) .056(2) Uani 1.000 C
C74 .2857(7) .7243(7) 1.2353(5) .052(3) Uani 1.000 C
C75 .3138(6) .7069(6) 1.1725(3) .0473(19) Uani 1.000 C
C76 .4190(6) .6645(6) 1.1742(3) .0475(19) Uani 1.000 C
C78 .1523(7) .7907(9) 1.2898(5) .091(4) Uani 1.000 C
H3 .1853 .0588 1.0638 .057 Uiso 1.000 H
H4 .0550 .1507 1.1049 .066 Uiso 1.000 H
H5 -.1224 .0712 1.0746 .068 Uiso 1.000 H
H6 -.1728 -.0996 .9974 .061 Uiso 1.000 H
H8 -.1823 -.3097 .8760 .072 Uiso 1.000 H
H10 .1418 -.2002 .9425 .069 Uiso 1.000 H
H12 .2502 -.0990 .8702 .066 Uiso 1.000 H
H13 .4289 -.0429 .8738 .070 Uiso 1.000 H
H15 .5059 -.0027 1.0823 .058 Uiso 1.000 H
H16 .3307 -.0631 1.0799 .056 Uiso 1.000 H
H18A .6285 -.0355 .9015 .111 Uiso 1.000 H
H18B .6911 .0930 .9343 .111 Uiso 1.000 H
H18C .5656 .0990 .8910 .111 Uiso 1.000 H
H23 .5772 .2840 1.1430 .068 Uiso 1.000 H
H24 .7091 .3848 1.1010 .076 Uiso 1.000 H
H25 .8943 .3273 1.1457 .073 Uiso 1.000 H
H26 .9439 .1664 1.2300 .061 Uiso 1.000 H
H28 .9560 -.0585 1.3380 .066 Uiso 1.000 H
H30 .6194 .0172 1.2485 .068 Uiso 1.000 H
H32 .5311 .3325 1.2475 .073 Uiso 1.000 H
H33 .3561 .4006 1.2469 .084 Uiso 1.000 H
H35 .2517 .0297 1.2188 .069 Uiso 1.000 H
H36 .4242 -.0380 1.2162 .060 Uiso 1.000 H
H38A .2033 .4009 1.2997 .108 Uiso 1.000 H
H38B .0828 .3881 1.2486 .108 Uiso 1.000 H
H38C .1784 .4393 1.2201 .108 Uiso 1.000 H
H43 .1819 .5296 1.0706 .065 Uiso 1.000 H
H44 .0524 .6335 1.1070 .066 Uiso 1.000 H
H45 -.1331 .5773 1.0634 .065 Uiso 1.000 H
H46 -.1850 .4101 .9824 .059 Uiso 1.000 H
H48 -.1893 .1896 .8679 .067 Uiso 1.000 H
H50 .1439 .2727 .9533 .075 Uiso 1.000 H
H52 .2281 .5852 .9576 .081 Uiso 1.000 H
H53 .4030 .6567 .9571 .075 Uiso 1.000 H
H55 .5152 .2899 .9962 .066 Uiso 1.000 H
H56 .3428 .2216 .9999 .067 Uiso 1.000 H
H58A .5483 .6654 .9161 .108 Uiso 1.000 H
H58B .6748 .6461 .9541 .108 Uiso 1.000 H
H58C .5966 .6978 .9966 .108 Uiso 1.000 H
H63 .5827 .7890 1.1552 .067 Uiso 1.000 H
H64 .7122 .8824 1.1076 .065 Uiso 1.000 H
H65 .8957 .8104 1.1448 .067 Uiso 1.000 H
H66 .9415 .6419 1.2239 .058 Uiso 1.000 H
H68 .9574 .4272 1.3355 .065 Uiso 1.000 H
H70 .6257 .5235 1.2627 .070 Uiso 1.000 H
H72 .5221 .6420 1.3425 .068 Uiso 1.000 H
H73 .3476 .7055 1.3409 .070 Uiso 1.000 H
H75 .2616 .7238 1.1294 .059 Uiso 1.000 H
H76 .4362 .6493 1.1325 .059 Uiso 1.000 H
H78A .1526 .7099 1.3148 .113 Uiso 1.000 H
H78B .0797 .8288 1.2778 .113 Uiso 1.000 H
H78C .2047 .8504 1.3192 .113 Uiso 1.000 H

loop_
_geom_bond_atom_site_label_1
_geom_bond_atom_site_label_2
_geom_bond_site_symmetry_1
_geom_bond_site_symmetry_2
_geom_bond_distance
_geom_bond_publ_flag
O8 C7 . . 1.321(11) yes
O9 C7 . . 1.226(10) yes
O17 C14 . . 1.394(10) yes
O17 C18 . . 1.421(11) yes
O8 H8 . . .820 no
O28 C27 . . 1.321(11) yes
O29 C27 . . 1.242(10) yes
O37 C34 . . 1.348(12) yes
O37 C38 . . 1.417(10) yes
O28 H28 . . .820 no
O48 C47 . . 1.322(10) yes
O49 C47 . . 1.229(10) yes
O57 C58 . . 1.411(10) yes
O57 C54 . . 1.396(10) yes
O48 H48 . . .820 no
O68 C67 . . 1.322(11) yes
O69 C67 . . 1.232(10) yes
O77 C74 . . 1.343(11) yes
O77 C78 . . 1.426(12) yes
O68 H68 . . .820 no
N10 C2 . . 1.395(11) yes
N10 C11 . . 1.413(11) yes
N10 H10 . . .860 no
N30 C31 . . 1.425(11) yes
N30 C22 . . 1.371(11) yes
N30 H30 . . .860 no
N50 C42 . . 1.368(11) yes
N50 C51 . . 1.410(12) yes
N50 H50 . . .860 no
N70 C62 . . 1.371(11) yes
N70 C71 . . 1.410(11) yes
N70 H70 . . .860 no
C1 C7 . . 1.455(9) no
C1 C6 . . 1.407(11) no
C1 C2 . . 1.442(12) no
C2 C3 . . 1.428(10) no
C3 C4 . . 1.339(12) no
C4 C5 . . 1.375(13) no
C5 C6 . . 1.364(11) no
C11 C12 . . 1.434(10) no
C11 C16 . . 1.338(10) no
C12 C13 . . 1.375(11) no
C13 C14 . . 1.380(10) no
C14 C15 . . 1.362(10) no
C15 C16 . . 1.373(10) no
C3 H3 . . .930 no
C4 H4 . . .930 no
C5 H5 . . .930 no
C6 H6 . . .930 no
C12 H12 . . .930 no
C13 H13 . . .930 no
C15 H15 . . .930 no
C16 H16 . . .930 no
C18 H18B . . .960 no
C18 H18A . . .960 no
C18 H18C . . .960 no
C21 C22 . . 1.396(12) no
C21 C27 . . 1.463(10) no
C21 C26 . . 1.387(12) no
C22 C23 . . 1.389(11) no
C23 C24 . . 1.389(13) no
C24 C25 . . 1.386(14) no
C25 C26 . . 1.371(11) no
C31 C32 . . 1.350(10) no
C31 C36 . . 1.411(10) no
C32 C33 . . 1.396(12) no
C33 C34 . . 1.381(13) no
C34 C35 . . 1.380(10) no
C35 C36 . . 1.380(11) no
C23 H23 . . .930 no
C24 H24 . . .930 no
C25 H25 . . .930 no
C26 H26 . . .930 no
C32 H32 . . .930 no
C33 H33 . . .930 no
C35 H35 . . .930 no
C36 H36 . . .930 no
C38 H38B . . .960 no
C38 H38A . . .960 no
C38 H38C . . .960 no
C41 C47 . . 1.459(10) no
C41 C42 . . 1.434(12) no
C41 C46 . . 1.408(12) no
C42 C43 . . 1.426(10) no
C43 C44 . . 1.340(13) no
C44 C45 . . 1.393(14) no
C45 C46 . . 1.374(11) no
C51 C52 . . 1.394(10) no
C51 C56 . . 1.365(11) no
C52 C53 . . 1.399(11) no
C53 C54 . . 1.377(10) no
C54 C55 . . 1.355(9) no
C55 C56 . . 1.388(11) no
C43 H43 . . .930 no
C44 H44 . . .930 no
C45 H45 . . .930 no
C46 H46 . . .930 no
C52 H52 . . .930 no
C53 H53 . . .930 no
C55 H55 . . .930 no
C56 H56 . . .930 no
C58 H58A . . .960 no
C58 H58C . . .960 no
C58 H58B . . .960 no
C61 C66 . . 1.377(12) no
C61 C67 . . 1.481(10) no
C61 C62 . . 1.392(12) no
C62 C63 . . 1.367(11) no
C63 C64 . . 1.399(13) no
C64 C65 . . 1.392(14) no
C65 C66 . . 1.361(11) no
C71 C76 . . 1.441(10) no
C71 C72 . . 1.329(10) no
C72 C73 . . 1.386(11) no
C73 C74 . . 1.387(11) no
C74 C75 . . 1.405(11) no
C75 C76 . . 1.390(11) no
C63 H63 . . .930 no
C64 H64 . . .930 no
C65 H65 . . .930 no
C66 H66 . . .930 no
C72 H72 . . .930 no
C73 H73 . . .930 no
C75 H75 . . .930 no
C76 H76 . . .930 no
C78 H78A . . .960 no
C78 H78B . . .960 no
C78 H78C . . .960 no

loop_
_cod_related_entry_id
_cod_related_entry_database
_cod_related_entry_code
1 ChemSpider 175719
